data_7103401
loop_
_publ_author_name
'Arbaoui, Abdessamad'
'Redshaw, Carl'
'Hughes, David L'

_publ_section_title
;
 Multinuclear alkylaluminium macrocyclic Schiff base complexes:
 influence of procatalyst structure on the ring opening polymerisation
 of epsilon-caprolactone.
;
_journal_issue 39
_journal_name_full 'Chemical communications (Cambridge, England)'
_journal_page_first 4717
_journal_page_last 4719
_journal_paper_doi 10.1039/b810417d
_journal_year 2008
_chemical_formula_moiety 'C66 H86 Al4 N6 O2'
_chemical_formula_structural Al4-complex
_chemical_formula_sum 'C66 H86 Al4 N6 O2'
_chemical_formula_weight 1103.33
_chemical_name_common 'Compound 4'
_chemical_name_systematic
;
?
;
_space_group_IT_number 14
_symmetry_cell_setting monoclinic
_symmetry_space_group_name_Hall '-P 2yn'
_symmetry_space_group_name_H-M 'P 1 21/n 1'
_atom_sites_solution_hydrogens geom
_atom_sites_solution_primary direct
_atom_sites_solution_secondary difmap
_audit_creation_method 'SHELXL-97 and CrysAlis RED'
_cell_angle_alpha 90.00
_cell_angle_beta 107.436(3)
_cell_angle_gamma 90.00
_cell_formula_units_Z 4
_cell_length_a 20.7137(6)
_cell_length_b 13.6334(3)
_cell_length_c 23.6742(7)
_cell_measurement_temperature 140(1)
_cell_volume 6378.4(3)
_computing_cell_refinement
;
CrysAlis RED, Oxford Diffraction Ltd., Version 1.171.29.9
;
_computing_data_collection
;
CrysAlis CCD, Oxford Diffraction Ltd., Version 1.171.29.9
;
_computing_data_reduction
;
CrysAlis RED, Oxford Diffraction Ltd., Version 1.171.29.9
;
_computing_molecular_graphics 'ORTEP (Johnson, 1971)'
_computing_publication_material 'SHELXL-97 (Sheldrick, 1997b)'
_computing_structure_refinement 'SHELXL-97 (Sheldrick, 1997b)'
_computing_structure_solution 'SHELXS-97 (Sheldrick, 1997a)'
_diffrn_ambient_temperature 140(1)
_diffrn_detector_area_resol_mean 16.0050
_diffrn_measured_fraction_theta_full 0.996
_diffrn_measured_fraction_theta_max 0.996
_diffrn_measurement_device_type 'Oxford Diffraction Xcalibur 3/CCD'
_diffrn_measurement_method 'Thin slice \f and \w scans'
_diffrn_radiation_monochromator graphite
_diffrn_radiation_source 'Enhance (Mo) X-ray Source'
_diffrn_radiation_type Mo-K\a
_diffrn_radiation_wavelength 0.71073
_diffrn_reflns_av_R_equivalents 0.1144
_diffrn_reflns_av_sigmaI/netI 0.1208
_diffrn_reflns_limit_h_max 24
_diffrn_reflns_limit_h_min -24
_diffrn_reflns_limit_k_max 16
_diffrn_reflns_limit_k_min -16
_diffrn_reflns_limit_l_max 28
_diffrn_reflns_limit_l_min -28
_diffrn_reflns_number 65005
_diffrn_reflns_theta_full 25.00
_diffrn_reflns_theta_max 25.00
_diffrn_reflns_theta_min 3.43
_exptl_absorpt_coefficient_mu 0.120
_exptl_absorpt_correction_T_max 1.014
_exptl_absorpt_correction_T_min 0.983
_exptl_absorpt_correction_type multi-scan
_exptl_absorpt_process_details
;
CrysAlis RED, Oxford Diffraction Ltd., Version 1.171.29.9
Empirical absorption correction using spherical harmonics,
implemented in SCALE3 ABSPACK scaling algorithm.
;
_exptl_crystal_colour orange
_exptl_crystal_density_diffrn 1.149
_exptl_crystal_density_method 'not measured'
_exptl_crystal_description 'irregular block'
_exptl_crystal_F_000 2368
_exptl_crystal_size_max 0.39
_exptl_crystal_size_mid 0.26
_exptl_crystal_size_min 0.16
_refine_diff_density_max 0.301
_refine_diff_density_min -0.258
_refine_diff_density_rms 0.046
_refine_ls_extinction_method none
_refine_ls_goodness_of_fit_ref 0.909
_refine_ls_hydrogen_treatment constr
_refine_ls_matrix_type full
_refine_ls_number_parameters 705
_refine_ls_number_reflns 11208
_refine_ls_number_restraints 0
_refine_ls_restrained_S_all 0.909
_refine_ls_R_factor_all 0.1278
_refine_ls_R_factor_gt 0.0526
_refine_ls_shift/su_max 0.071
_refine_ls_shift/su_mean 0.001
_refine_ls_structure_factor_coef Fsqd
_refine_ls_weighting_details 'calc w=1/[\s^2^(Fo^2^)+(0.0437P)^2^+0.0000P] where P=(Fo^2^+2Fc^2^)/3'
_refine_ls_weighting_scheme calc
_refine_ls_wR_factor_gt 0.0896
_refine_ls_wR_factor_ref 0.1061
_reflns_number_gt 6299
_reflns_number_total 11208
_reflns_threshold_expression I>2sigma(I)
_cod_data_source_file b810417d.txt
_cod_data_source_block abdea17
_cod_depositor_comments
;
The following automatic conversions were performed:
'_symmetry_cell_setting' value 'Monoclinic' changed to 'monoclinic'
according to '/home/saulius/struct/CIF-dictionaries/cif_core.dic'
dictionary named 'cif_core.dic' version 2.4.1 from 2010-06-29.

Automatic conversion script
Id: cif_fix_enum 1527 2010-12-29 10:47:43Z saulius 
;
_cod_original_sg_symbol_H-M 'P 2(1)/n'
_cod_database_code 7103401

loop_
_symmetry_equiv_pos_as_xyz
'x, y, z'
'-x+1/2, y+1/2, -z+1/2'
'-x, -y, -z'
'x-1/2, -y-1/2, z-1/2'

loop_
_atom_site_label
_atom_site_type_symbol
_atom_site_fract_x
_atom_site_fract_y
_atom_site_fract_z
_atom_site_U_iso_or_equiv
_atom_site_adp_type
_atom_site_occupancy
_atom_site_symmetry_multiplicity
_atom_site_calc_flag
_atom_site_refinement_flags
_atom_site_disorder_assembly
_atom_site_disorder_group
Al1 Al 0.69937(4) 0.02227(6) 0.26878(4) 0.0208(2) Uani 1 1 d . . .
Al2 Al 0.43206(4) 0.42816(7) 0.13155(4) 0.0227(2) Uani 1 1 d . . .
Al3 Al 0.68796(4) 0.18381(6) 0.36414(4) 0.0203(2) Uani 1 1 d . . .
Al4 Al 0.37818(4) 0.29565(6) 0.22103(4) 0.0254(2) Uani 1 1 d . . .
C1 C 0.74008(15) -0.1022(2) 0.29954(13) 0.0316(8) Uani 1 1 d . . .
H1A H 0.7645 -0.1277 0.2741 0.047 Uiso 1 1 calc R . .
H1B H 0.7053 -0.1477 0.3012 0.047 Uiso 1 1 calc R . .
H1C H 0.7706 -0.0929 0.3386 0.047 Uiso 1 1 calc R . .
C2 C 0.74609(14) 0.1233(2) 0.23839(13) 0.0302(8) Uani 1 1 d . . .
H2A H 0.7165 0.1784 0.2253 0.045 Uiso 1 1 calc R . .
H2B H 0.7592 0.0977 0.2057 0.045 Uiso 1 1 calc R . .
H2C H 0.7856 0.1439 0.2691 0.045 Uiso 1 1 calc R . .
C3 C 0.39921(15) 0.3272(2) 0.07151(13) 0.0329(8) Uani 1 1 d . . .
H3A H 0.4200 0.2656 0.0862 0.049 Uiso 0.50 1 calc PR . .
H3B H 0.4104 0.3448 0.0363 0.049 Uiso 0.50 1 calc PR . .
H3C H 0.3510 0.3214 0.0625 0.049 Uiso 0.50 1 calc PR . .
H3D H 0.3676 0.3556 0.0371 0.049 Uiso 0.50 1 calc PR . .
H3E H 0.3772 0.2764 0.0870 0.049 Uiso 0.50 1 calc PR . .
H3F H 0.4366 0.2998 0.0608 0.049 Uiso 0.50 1 calc PR . .
C4 C 0.40236(15) 0.5640(2) 0.11946(14) 0.0345(8) Uani 1 1 d . . .
H4A H 0.4000 0.5838 0.0800 0.052 Uiso 1 1 calc R . .
H4B H 0.4340 0.6050 0.1475 0.052 Uiso 1 1 calc R . .
H4C H 0.3585 0.5701 0.1250 0.052 Uiso 1 1 calc R . .
C5 C 0.42347(19) 0.1705(2) 0.22155(16) 0.0544(11) Uani 1 1 d . . .
H5A H 0.4211 0.1527 0.1818 0.082 Uiso 1 1 calc R . .
H5B H 0.4017 0.1211 0.2382 0.082 Uiso 1 1 calc R . .
H5C H 0.4700 0.1761 0.2449 0.082 Uiso 1 1 calc R . .
C6 C 0.29407(15) 0.3184(3) 0.15654(14) 0.0476(10) Uani 1 1 d . . .
H6A H 0.2992 0.2942 0.1200 0.071 Uiso 1 1 calc R . .
H6B H 0.2846 0.3875 0.1530 0.071 Uiso 1 1 calc R . .
H6C H 0.2574 0.2847 0.1651 0.071 Uiso 1 1 calc R . .
C7 C 0.65093(15) 0.2994(2) 0.31714(13) 0.0304(8) Uani 1 1 d . . .
H7A H 0.6731 0.3087 0.2873 0.046 Uiso 1 1 calc R . .
H7B H 0.6581 0.3560 0.3424 0.046 Uiso 1 1 calc R . .
H7C H 0.6033 0.2904 0.2986 0.046 Uiso 1 1 calc R . .
C8 C 0.78655(13) 0.1608(2) 0.38544(13) 0.0274(7) Uani 1 1 d . . .
H8A H 0.8020 0.1745 0.3519 0.041 Uiso 0.50 1 calc PR . .
H8B H 0.7961 0.0937 0.3971 0.041 Uiso 0.50 1 calc PR . .
H8C H 0.8094 0.2031 0.4177 0.041 Uiso 0.50 1 calc PR . .
H8D H 0.8030 0.1397 0.4259 0.041 Uiso 0.50 1 calc PR . .
H8E H 0.8089 0.2205 0.3806 0.041 Uiso 0.50 1 calc PR . .
H8F H 0.7956 0.1111 0.3601 0.041 Uiso 0.50 1 calc PR . .
O1 O 0.65277(9) 0.06916(13) 0.31858(8) 0.0190(4) Uani 1 1 d . . .
C11 C 0.59615(13) 0.01949(19) 0.32387(12) 0.0188(7) Uani 1 1 d . . .
C12 C 0.55169(13) -0.0260(2) 0.27375(12) 0.0189(7) Uani 1 1 d . . .
C14 C 0.47647(14) -0.07229(19) 0.33092(13) 0.0207(7) Uani 1 1 d . . .
C15 C 0.52291(14) -0.0297(2) 0.37948(13) 0.0229(7) Uani 1 1 d . . .
H15 H 0.5139 -0.0323 0.4156 0.027 Uiso 1 1 calc R . .
C16 C 0.58224(13) 0.01666(19) 0.37777(12) 0.0175(6) Uani 1 1 d . . .
C17 C 0.62923(14) 0.0623(2) 0.43354(12) 0.0218(7) Uani 1 1 d . . .
H17 H 0.6045 0.0662 0.4629 0.026 Uiso 1 1 calc R . .
C171 C 0.69126(14) -0.0030(2) 0.45939(13) 0.0294(8) Uani 1 1 d . . .
H17A H 0.7201 0.0264 0.4949 0.044 Uiso 1 1 calc R . .
H17B H 0.7157 -0.0100 0.4310 0.044 Uiso 1 1 calc R . .
H17C H 0.6768 -0.0664 0.4685 0.044 Uiso 1 1 calc R . .
N18 N 0.64765(11) 0.16188(16) 0.42210(10) 0.0203(6) Uani 1 1 d . . .
C13 C 0.49304(14) -0.0701(2) 0.27864(13) 0.0227(7) Uani 1 1 d . . .
H13 H 0.4638 -0.0995 0.2453 0.027 Uiso 1 1 calc R . .
C141 C 0.40958(14) -0.1166(2) 0.33318(13) 0.0251(7) Uani 1 1 d . . .
C142 C 0.35146(15) -0.0611(2) 0.29031(15) 0.0427(9) Uani 1 1 d . . .
H14A H 0.3092 -0.0884 0.2916 0.064 Uiso 1 1 calc R . .
H14B H 0.3549 -0.0668 0.2509 0.064 Uiso 1 1 calc R . .
H14C H 0.3537 0.0068 0.3014 0.064 Uiso 1 1 calc R . .
C143 C 0.40613(17) -0.2245(2) 0.31499(17) 0.0491(10) Uani 1 1 d . . .
H14D H 0.4425 -0.2598 0.3421 0.074 Uiso 1 1 calc R . .
H14E H 0.4101 -0.2297 0.2757 0.074 Uiso 1 1 calc R . .
H14F H 0.3636 -0.2518 0.3157 0.074 Uiso 1 1 calc R . .
C144 C 0.40098(16) -0.1097(3) 0.39477(14) 0.0436(9) Uani 1 1 d . . .
H14G H 0.4369 -0.1449 0.4225 0.065 Uiso 1 1 calc R . .
H14H H 0.3583 -0.1378 0.3942 0.065 Uiso 1 1 calc R . .
H14I H 0.4023 -0.0421 0.4064 0.065 Uiso 1 1 calc R . .
C21 C 0.64702(14) 0.2346(2) 0.46451(12) 0.0199(7) Uani 1 1 d . . .
C22 C 0.58755(14) 0.2646(2) 0.47646(12) 0.0218(7) Uani 1 1 d . . .
C23 C 0.59214(15) 0.3383(2) 0.51817(13) 0.0280(8) Uani 1 1 d . . .
H23 H 0.5531 0.3575 0.5268 0.034 Uiso 1 1 calc R . .
C24 C 0.65248(15) 0.3840(2) 0.54726(14) 0.0317(8) Uani 1 1 d . . .
H24 H 0.6539 0.4331 0.5749 0.038 Uiso 1 1 calc R . .
C25 C 0.71051(15) 0.3557(2) 0.53471(13) 0.0275(8) Uani 1 1 d . . .
H25 H 0.7515 0.3865 0.5532 0.033 Uiso 1 1 calc R . .
C26 C 0.70726(15) 0.2811(2) 0.49445(12) 0.0250(7) Uani 1 1 d . . .
H26 H 0.7469 0.2613 0.4871 0.030 Uiso 1 1 calc R . .
C27 C 0.51941(13) 0.2204(2) 0.44527(13) 0.0287(8) Uani 1 1 d . . .
H27A H 0.5050 0.1809 0.4734 0.034 Uiso 1 1 calc R . .
H27B H 0.5242 0.1771 0.4143 0.034 Uiso 1 1 calc R . .
C28 C 0.46468(13) 0.2951(2) 0.41806(13) 0.0269(7) Uani 1 1 d . . .
H28A H 0.4628 0.3419 0.4484 0.032 Uiso 1 1 calc R . .
H28B H 0.4775 0.3309 0.3876 0.032 Uiso 1 1 calc R . .
C31 C 0.39458(14) 0.2531(2) 0.39096(13) 0.0213(7) Uani 1 1 d . . .
C32 C 0.36741(14) 0.1888(2) 0.42362(13) 0.0265(7) Uani 1 1 d . . .
H32 H 0.3922 0.1750 0.4626 0.032 Uiso 1 1 calc R . .
C33 C 0.30489(15) 0.1448(2) 0.40019(14) 0.0313(8) Uani 1 1 d . . .
H33 H 0.2878 0.1027 0.4232 0.038 Uiso 1 1 calc R . .
C34 C 0.26838(15) 0.1641(2) 0.34247(14) 0.0315(8) Uani 1 1 d . . .
H34 H 0.2267 0.1339 0.3258 0.038 Uiso 1 1 calc R . .
C35 C 0.29366(14) 0.2281(2) 0.30938(13) 0.0263(7) Uani 1 1 d . . .
H35 H 0.2683 0.2411 0.2705 0.032 Uiso 1 1 calc R . .
C36 C 0.35668(14) 0.2745(2) 0.33264(13) 0.0206(7) Uani 1 1 d . . .
N37 N 0.37997(11) 0.33594(16) 0.29526(10) 0.0217(6) Uani 1 1 d . . .
C38 C 0.39381(13) 0.4389(2) 0.31339(12) 0.0206(7) Uani 1 1 d . . .
H38 H 0.3988 0.4427 0.3558 0.025 Uiso 1 1 calc R . .
C381 C 0.33499(14) 0.5061(2) 0.28133(14) 0.0294(8) Uani 1 1 d . . .
H38A H 0.2940 0.4828 0.2878 0.044 Uiso 1 1 calc R . .
H38B H 0.3299 0.5059 0.2397 0.044 Uiso 1 1 calc R . .
H38C H 0.3441 0.5716 0.2964 0.044 Uiso 1 1 calc R . .
O4 O 0.43522(9) 0.39745(13) 0.20809(8) 0.0193(5) Uani 1 1 d . . .
C41 C 0.47740(13) 0.45319(19) 0.25385(12) 0.0185(7) Uani 1 1 d . . .
C42 C 0.53931(14) 0.48662(19) 0.24870(12) 0.0169(6) Uani 1 1 d . . .
C43 C 0.58204(14) 0.54188(19) 0.29446(12) 0.0211(7) Uani 1 1 d . . .
H43 H 0.6229 0.5639 0.2905 0.025 Uiso 1 1 calc R . .
C44 C 0.56589(14) 0.5650(2) 0.34533(12) 0.0187(6) Uani 1 1 d . . .
C45 C 0.50404(14) 0.5297(2) 0.34855(12) 0.0217(7) Uani 1 1 d . . .
H45 H 0.4917 0.5443 0.3823 0.026 Uiso 1 1 calc R . .
C46 C 0.45941(13) 0.47386(19) 0.30462(12) 0.0170(6) Uani 1 1 d . . .
C47 C 0.56576(14) 0.45908(19) 0.20085(13) 0.0203(7) Uani 1 1 d . . .
H47 H 0.6117 0.4687 0.2065 0.024 Uiso 1 1 calc R . .
N48 N 0.53065(11) 0.42229(16) 0.15103(10) 0.0190(5) Uani 1 1 d . . .
C441 C 0.61582(14) 0.6241(2) 0.39427(13) 0.0250(7) Uani 1 1 d . . .
C442 C 0.68270(15) 0.5679(2) 0.41541(14) 0.0395(9) Uani 1 1 d . . .
H44A H 0.7143 0.6043 0.4463 0.059 Uiso 1 1 calc R . .
H44B H 0.7009 0.5593 0.3829 0.059 Uiso 1 1 calc R . .
H44C H 0.6750 0.5049 0.4303 0.059 Uiso 1 1 calc R . .
C443 C 0.62832(16) 0.7234(2) 0.36958(14) 0.0402(9) Uani 1 1 d . . .
H44D H 0.6598 0.7605 0.4001 0.060 Uiso 1 1 calc R . .
H44E H 0.5864 0.7586 0.3558 0.060 Uiso 1 1 calc R . .
H44F H 0.6466 0.7135 0.3373 0.060 Uiso 1 1 calc R . .
C444 C 0.59005(16) 0.6394(2) 0.44742(14) 0.0415(9) Uani 1 1 d . . .
H44G H 0.6228 0.6760 0.4772 0.062 Uiso 1 1 calc R . .
H44H H 0.5829 0.5769 0.4632 0.062 Uiso 1 1 calc R . .
H44I H 0.5481 0.6750 0.4354 0.062 Uiso 1 1 calc R . .
C51 C 0.56777(13) 0.3925(2) 0.11080(12) 0.0189(7) Uani 1 1 d . . .
C52 C 0.58438(14) 0.4629(2) 0.07589(13) 0.0267(7) Uani 1 1 d . . .
H52 H 0.5698 0.5272 0.0770 0.032 Uiso 1 1 calc R . .
C53 C 0.62258(15) 0.4382(2) 0.03937(14) 0.0316(8) Uani 1 1 d . . .
H53 H 0.6342 0.4857 0.0159 0.038 Uiso 1 1 calc R . .
C54 C 0.64338(15) 0.3426(2) 0.03801(13) 0.0291(8) Uani 1 1 d . . .
H54 H 0.6694 0.3254 0.0136 0.035 Uiso 1 1 calc R . .
C55 C 0.62595(14) 0.2725(2) 0.07246(13) 0.0274(7) Uani 1 1 d . . .
H55 H 0.6413 0.2086 0.0716 0.033 Uiso 1 1 calc R . .
C56 C 0.58577(13) 0.2949(2) 0.10875(12) 0.0200(7) Uani 1 1 d . . .
C57 C 0.56578(15) 0.2158(2) 0.14540(13) 0.0262(7) Uani 1 1 d . . .
H57A H 0.5359 0.2445 0.1655 0.031 Uiso 1 1 calc R . .
H57B H 0.6061 0.1937 0.1755 0.031 Uiso 1 1 calc R . .
C58 C 0.53026(14) 0.1257(2) 0.10980(13) 0.0242(7) Uani 1 1 d . . .
H58A H 0.5015 0.0963 0.1308 0.029 Uiso 1 1 calc R . .
H58B H 0.5012 0.1483 0.0718 0.029 Uiso 1 1 calc R . .
C61 C 0.57672(14) 0.04740(19) 0.09886(13) 0.0204(7) Uani 1 1 d . . .
C62 C 0.58272(15) 0.0331(2) 0.04244(13) 0.0275(7) Uani 1 1 d . . .
H62 H 0.5551 0.0692 0.0111 0.033 Uiso 1 1 calc R . .
C63 C 0.62801(16) -0.0325(2) 0.03129(14) 0.0304(8) Uani 1 1 d . . .
H63 H 0.6303 -0.0405 -0.0071 0.036 Uiso 1 1 calc R . .
C64 C 0.66975(15) -0.0860(2) 0.07687(14) 0.0310(8) Uani 1 1 d . . .
H64 H 0.7014 -0.1289 0.0699 0.037 Uiso 1 1 calc R . .
C65 C 0.66422(14) -0.0753(2) 0.13294(13) 0.0264(7) Uani 1 1 d . . .
H65 H 0.6919 -0.1121 0.1639 0.032 Uiso 1 1 calc R . .
C66 C 0.61811(14) -0.0107(2) 0.14386(12) 0.0192(7) Uani 1 1 d . . .
N67 N 0.61632(11) -0.00407(15) 0.20446(10) 0.0190(5) Uani 1 1 d . . .
C68 C 0.56124(14) -0.02736(19) 0.21594(12) 0.0207(7) Uani 1 1 d . . .
H68 H 0.5246 -0.0467 0.1843 0.025 Uiso 1 1 calc R . .
N91 N 0.56725(17) 0.7228(3) 0.18789(17) 0.0751(12) Uani 1 1 d . . .
C92 C 0.54723(17) 0.7381(3) 0.13891(19) 0.0451(10) Uani 1 1 d . . .
C93 C 0.52333(18) 0.7590(3) 0.07618(16) 0.0510(10) Uani 1 1 d . . .
H93A H 0.5544 0.7323 0.0573 0.076 Uiso 1 1 calc R . .
H93B H 0.5201 0.8287 0.0702 0.076 Uiso 1 1 calc R . .
H93C H 0.4795 0.7299 0.0594 0.076 Uiso 1 1 calc R . .
N101 N 0.40360(18) 0.9111(3) 0.11233(15) 0.0701(11) Uani 1 1 d . . .
C102 C 0.3485(2) 0.9011(3) 0.10699(17) 0.0520(11) Uani 1 1 d . . .
C103 C 0.2764(2) 0.8913(3) 0.0995(2) 0.0881(16) Uani 1 1 d . . .
H10A H 0.2512 0.9260 0.0646 0.132 Uiso 1 1 calc R . .
H10B H 0.2664 0.9181 0.1334 0.132 Uiso 1 1 calc R . .
H10C H 0.2641 0.8231 0.0955 0.132 Uiso 1 1 calc R . .

loop_
_atom_site_aniso_label
_atom_site_aniso_U_11
_atom_site_aniso_U_22
_atom_site_aniso_U_33
_atom_site_aniso_U_23
_atom_site_aniso_U_13
_atom_site_aniso_U_12
Al1 0.0209(5) 0.0220(5) 0.0211(5) -0.0006(4) 0.0087(4) 0.0000(4)
Al2 0.0233(5) 0.0279(5) 0.0172(5) 0.0005(4) 0.0066(4) 0.0009(4)
Al3 0.0234(5) 0.0186(5) 0.0200(5) -0.0002(4) 0.0081(4) -0.0010(4)
Al4 0.0283(5) 0.0258(6) 0.0267(6) -0.0065(4) 0.0153(4) -0.0073(4)
C1 0.0356(19) 0.0298(19) 0.029(2) -0.0023(15) 0.0090(16) 0.0029(15)
C2 0.0289(18) 0.035(2) 0.029(2) -0.0023(15) 0.0129(15) -0.0037(14)
C3 0.0292(18) 0.044(2) 0.0256(19) -0.0034(16) 0.0089(15) -0.0002(15)
C4 0.036(2) 0.039(2) 0.027(2) 0.0075(16) 0.0086(16) 0.0046(16)
C5 0.084(3) 0.031(2) 0.070(3) -0.0003(19) 0.057(2) -0.0003(19)
C6 0.031(2) 0.083(3) 0.032(2) -0.019(2) 0.0139(17) -0.0145(19)
C7 0.0344(19) 0.0285(19) 0.031(2) 0.0027(15) 0.0141(16) 0.0022(15)
C8 0.0275(17) 0.0256(18) 0.031(2) -0.0017(14) 0.0119(15) -0.0002(14)
O1 0.0191(10) 0.0205(11) 0.0205(12) 0.0001(9) 0.0106(9) -0.0031(8)
C11 0.0171(16) 0.0172(16) 0.0229(18) 0.0025(13) 0.0072(13) 0.0013(13)
C12 0.0218(16) 0.0179(16) 0.0172(17) 0.0043(13) 0.0064(13) 0.0026(13)
C14 0.0210(16) 0.0141(16) 0.0282(19) 0.0050(14) 0.0093(14) 0.0024(13)
C15 0.0288(17) 0.0244(17) 0.0184(18) 0.0035(14) 0.0116(14) -0.0011(14)
C16 0.0217(16) 0.0137(15) 0.0172(17) 0.0024(13) 0.0060(13) 0.0012(12)
C17 0.0269(17) 0.0233(17) 0.0180(17) -0.0003(13) 0.0110(14) -0.0034(13)
C171 0.0329(19) 0.0272(19) 0.0245(19) 0.0039(14) 0.0032(15) -0.0022(14)
N18 0.0265(14) 0.0158(14) 0.0197(14) -0.0022(11) 0.0088(11) -0.0015(11)
C13 0.0229(17) 0.0204(17) 0.0229(18) -0.0018(14) 0.0040(14) -0.0016(13)
C141 0.0237(17) 0.0252(18) 0.0278(19) 0.0038(14) 0.0100(15) -0.0022(13)
C142 0.0292(19) 0.050(2) 0.051(2) 0.0158(19) 0.0159(17) 0.0005(16)
C143 0.043(2) 0.032(2) 0.081(3) -0.005(2) 0.032(2) -0.0113(16)
C144 0.036(2) 0.060(3) 0.039(2) 0.0034(19) 0.0179(18) -0.0198(17)
C21 0.0241(17) 0.0199(17) 0.0141(17) 0.0048(13) 0.0034(13) -0.0014(13)
C22 0.0271(17) 0.0215(17) 0.0181(18) -0.0004(14) 0.0088(14) -0.0010(13)
C23 0.0248(17) 0.034(2) 0.028(2) -0.0030(15) 0.0126(15) 0.0007(14)
C24 0.037(2) 0.033(2) 0.026(2) -0.0110(15) 0.0095(16) -0.0028(16)
C25 0.0257(18) 0.0286(19) 0.025(2) -0.0031(15) 0.0027(15) -0.0065(14)
C26 0.0297(18) 0.0262(18) 0.0211(18) 0.0010(14) 0.0107(14) 0.0004(14)
C27 0.0259(18) 0.0297(19) 0.032(2) -0.0075(15) 0.0112(15) -0.0023(14)
C28 0.0255(17) 0.0288(19) 0.0259(19) 0.0014(15) 0.0071(14) -0.0046(14)
C31 0.0238(17) 0.0191(17) 0.0239(19) -0.0022(14) 0.0115(14) 0.0010(13)
C32 0.0319(18) 0.0282(19) 0.0204(18) -0.0002(14) 0.0094(15) -0.0028(15)
C33 0.038(2) 0.0303(19) 0.031(2) 0.0029(15) 0.0191(17) -0.0106(15)
C34 0.0291(18) 0.037(2) 0.030(2) -0.0084(16) 0.0113(16) -0.0157(15)
C35 0.0234(17) 0.0321(19) 0.0225(19) -0.0017(15) 0.0056(14) -0.0021(14)
C36 0.0233(16) 0.0184(17) 0.0235(19) -0.0030(13) 0.0121(14) -0.0010(13)
N37 0.0251(14) 0.0185(14) 0.0233(15) 0.0002(11) 0.0100(11) -0.0025(11)
C38 0.0260(17) 0.0230(18) 0.0147(17) -0.0046(13) 0.0092(14) -0.0005(13)
C381 0.0275(18) 0.0236(18) 0.038(2) -0.0004(15) 0.0120(15) 0.0022(14)
O4 0.0232(11) 0.0214(11) 0.0124(11) -0.0033(8) 0.0040(9) -0.0033(8)
C41 0.0227(16) 0.0130(16) 0.0181(17) 0.0011(12) 0.0036(13) 0.0001(12)
C42 0.0232(16) 0.0163(16) 0.0127(16) 0.0027(13) 0.0075(13) 0.0031(12)
C43 0.0212(16) 0.0213(17) 0.0234(18) 0.0027(13) 0.0106(14) -0.0019(13)
C44 0.0229(16) 0.0173(16) 0.0165(17) -0.0005(13) 0.0071(13) 0.0009(13)
C45 0.0288(17) 0.0209(17) 0.0181(17) 0.0001(13) 0.0113(14) 0.0028(13)
C46 0.0233(16) 0.0105(15) 0.0189(17) 0.0012(13) 0.0086(13) 0.0018(12)
C47 0.0197(16) 0.0201(17) 0.0227(19) 0.0050(14) 0.0088(14) -0.0004(13)
N48 0.0254(14) 0.0171(13) 0.0166(14) -0.0012(11) 0.0094(11) 0.0007(11)
C441 0.0282(18) 0.0265(18) 0.0225(19) -0.0078(14) 0.0112(15) -0.0047(14)
C442 0.033(2) 0.055(2) 0.026(2) -0.0097(17) 0.0025(16) 0.0013(17)
C443 0.047(2) 0.032(2) 0.042(2) -0.0103(17) 0.0145(18) -0.0126(16)
C444 0.038(2) 0.056(2) 0.032(2) -0.0222(18) 0.0131(17) -0.0166(17)
C51 0.0219(16) 0.0238(18) 0.0114(16) -0.0014(13) 0.0053(13) -0.0030(13)
C52 0.0324(18) 0.0236(18) 0.0251(19) 0.0008(14) 0.0102(15) 0.0007(14)
C53 0.042(2) 0.032(2) 0.026(2) -0.0010(15) 0.0183(16) -0.0112(16)
C54 0.0335(19) 0.037(2) 0.0235(19) -0.0084(15) 0.0185(15) -0.0072(15)
C55 0.0301(18) 0.0247(18) 0.0286(19) -0.0062(15) 0.0107(15) 0.0012(14)
C56 0.0192(16) 0.0241(18) 0.0166(17) -0.0013(13) 0.0050(13) 0.0008(13)
C57 0.0330(18) 0.0240(18) 0.0247(19) 0.0027(14) 0.0135(15) 0.0070(14)
C58 0.0270(17) 0.0237(18) 0.0227(19) 0.0050(14) 0.0085(14) 0.0050(14)
C61 0.0255(17) 0.0176(17) 0.0187(17) -0.0013(13) 0.0075(14) -0.0044(13)
C62 0.0321(18) 0.0247(19) 0.0254(19) 0.0033(15) 0.0084(15) -0.0029(14)
C63 0.042(2) 0.031(2) 0.023(2) -0.0066(15) 0.0181(16) -0.0080(16)
C64 0.0353(19) 0.0290(19) 0.035(2) -0.0074(16) 0.0208(17) 0.0036(15)
C65 0.0282(18) 0.0252(18) 0.026(2) -0.0012(14) 0.0088(15) 0.0030(14)
C66 0.0232(16) 0.0182(16) 0.0175(17) -0.0031(13) 0.0080(13) -0.0038(13)
N67 0.0241(14) 0.0179(14) 0.0165(14) 0.0010(10) 0.0086(11) 0.0018(10)
C68 0.0249(17) 0.0145(16) 0.0202(18) 0.0022(13) 0.0028(14) 0.0015(13)
N91 0.067(3) 0.092(3) 0.060(3) 0.029(2) 0.010(2) -0.008(2)
C92 0.036(2) 0.043(2) 0.057(3) 0.015(2) 0.015(2) -0.0007(17)
C93 0.056(3) 0.046(2) 0.047(3) 0.0048(19) 0.011(2) -0.0015(18)
N101 0.058(2) 0.086(3) 0.059(3) 0.005(2) 0.006(2) -0.004(2)
C102 0.057(3) 0.059(3) 0.036(2) 0.0126(19) 0.008(2) -0.004(2)
C103 0.068(3) 0.103(4) 0.095(4) 0.039(3) 0.027(3) -0.013(3)

loop_
_atom_type_symbol
_atom_type_description
_atom_type_scat_dispersion_real
_atom_type_scat_dispersion_imag
_atom_type_scat_source
C C 0.0033 0.0016 'International Tables Vol C Tables 4.2.6.8 and 6.1.1.4'
H H 0.0000 0.0000 'International Tables Vol C Tables 4.2.6.8 and 6.1.1.4'
N N 0.0061 0.0033 'International Tables Vol C Tables 4.2.6.8 and 6.1.1.4'
O O 0.0106 0.0060 'International Tables Vol C Tables 4.2.6.8 and 6.1.1.4'
Al Al 0.0645 0.0514 'International Tables Vol C Tables 4.2.6.8 and 6.1.1.4'

loop_
_geom_angle_atom_site_label_1
_geom_angle_atom_site_label_2
_geom_angle_atom_site_label_3
_geom_angle
_geom_angle_site_symmetry_1
_geom_angle_site_symmetry_3
_geom_angle_publ_flag
O1 Al1 C1 108.36(12) . . ?
O1 Al1 C2 113.87(12) . . ?
C1 Al1 C2 123.49(13) . . ?
O1 Al1 N67 93.12(9) . . ?
C1 Al1 N67 108.27(11) . . ?
C2 Al1 N67 105.15(12) . . ?
O4 Al2 C4 106.12(11) . . ?
O4 Al2 C3 117.29(12) . . ?
C4 Al2 C3 122.63(14) . . ?
O4 Al2 N48 91.84(9) . . ?
C4 Al2 N48 109.61(12) . . ?
C3 Al2 N48 104.76(12) . . ?
N18 Al3 O1 96.12(9) . . ?
N18 Al3 C7 111.71(12) . . ?
O1 Al3 C7 108.67(11) . . ?
N18 Al3 C8 116.81(12) . . ?
O1 Al3 C8 101.78(11) . . ?
C7 Al3 C8 118.28(13) . . ?
N37 Al4 O4 95.77(10) . . ?
N37 Al4 C5 112.70(14) . . ?
O4 Al4 C5 108.58(12) . . ?
N37 Al4 C6 117.14(13) . . ?
O4 Al4 C6 102.00(13) . . ?
C5 Al4 C6 117.18(16) . . ?
Al1 C1 H1A 109.5 . . ?
Al1 C1 H1B 109.5 . . ?
H1A C1 H1B 109.5 . . ?
Al1 C1 H1C 109.5 . . ?
H1A C1 H1C 109.5 . . ?
H1B C1 H1C 109.5 . . ?
Al1 C2 H2A 109.5 . . ?
Al1 C2 H2B 109.5 . . ?
H2A C2 H2B 109.5 . . ?
Al1 C2 H2C 109.5 . . ?
H2A C2 H2C 109.5 . . ?
H2B C2 H2C 109.5 . . ?
Al2 C3 H3A 109.5 . . ?
Al2 C3 H3B 109.5 . . ?
H3A C3 H3B 109.5 . . ?
Al2 C3 H3C 109.5 . . ?
H3A C3 H3C 109.5 . . ?
H3B C3 H3C 109.5 . . ?
Al2 C3 H3D 109.5 . . ?
H3A C3 H3D 141.1 . . ?
H3B C3 H3D 56.3 . . ?
H3C C3 H3D 56.3 . . ?
Al2 C3 H3E 109.5 . . ?
H3A C3 H3E 56.3 . . ?
H3B C3 H3E 141.1 . . ?
H3C C3 H3E 56.3 . . ?
H3D C3 H3E 109.5 . . ?
Al2 C3 H3F 109.5 . . ?
H3A C3 H3F 56.3 . . ?
H3B C3 H3F 56.3 . . ?
H3C C3 H3F 141.1 . . ?
H3D C3 H3F 109.5 . . ?
H3E C3 H3F 109.5 . . ?
Al2 C4 H4A 109.5 . . ?
Al2 C4 H4B 109.5 . . ?
H4A C4 H4B 109.5 . . ?
Al2 C4 H4C 109.5 . . ?
H4A C4 H4C 109.5 . . ?
H4B C4 H4C 109.5 . . ?
Al4 C5 H5A 109.5 . . ?
Al4 C5 H5B 109.5 . . ?
H5A C5 H5B 109.5 . . ?
Al4 C5 H5C 109.5 . . ?
H5A C5 H5C 109.5 . . ?
H5B C5 H5C 109.5 . . ?
Al4 C6 H6A 109.5 . . ?
Al4 C6 H6B 109.5 . . ?
H6A C6 H6B 109.5 . . ?
Al4 C6 H6C 109.5 . . ?
H6A C6 H6C 109.5 . . ?
H6B C6 H6C 109.5 . . ?
Al3 C7 H7A 109.5 . . ?
Al3 C7 H7B 109.5 . . ?
H7A C7 H7B 109.5 . . ?
Al3 C7 H7C 109.5 . . ?
H7A C7 H7C 109.5 . . ?
H7B C7 H7C 109.5 . . ?
Al3 C8 H8A 109.5 . . ?
Al3 C8 H8B 109.5 . . ?
H8A C8 H8B 109.5 . . ?
Al3 C8 H8C 109.5 . . ?
H8A C8 H8C 109.5 . . ?
H8B C8 H8C 109.5 . . ?
Al3 C8 H8D 109.5 . . ?
H8A C8 H8D 141.1 . . ?
H8B C8 H8D 56.3 . . ?
H8C C8 H8D 56.3 . . ?
Al3 C8 H8E 109.5 . . ?
H8A C8 H8E 56.3 . . ?
H8B C8 H8E 141.1 . . ?
H8C C8 H8E 56.3 . . ?
H8D C8 H8E 109.5 . . ?
Al3 C8 H8F 109.5 . . ?
H8A C8 H8F 56.3 . . ?
H8B C8 H8F 56.3 . . ?
H8C C8 H8F 141.1 . . ?
H8D C8 H8F 109.5 . . ?
H8E C8 H8F 109.5 . . ?
C11 O1 Al1 120.30(16) . . ?
C11 O1 Al3 122.36(16) . . ?
Al1 O1 Al3 117.28(9) . . ?
C16 C11 O1 120.5(2) . . ?
C16 C11 C12 119.9(3) . . ?
O1 C11 C12 119.6(2) . . ?
C13 C12 C11 119.1(3) . . ?
C13 C12 C68 116.4(3) . . ?
C11 C12 C68 124.4(3) . . ?
C13 C14 C15 115.9(3) . . ?
C13 C14 C141 120.8(3) . . ?
C15 C14 C141 123.2(3) . . ?
C14 C15 C16 124.4(3) . . ?
C14 C15 H15 117.8 . . ?
C16 C15 H15 117.8 . . ?
C11 C16 C15 117.8(3) . . ?
C11 C16 C17 122.1(2) . . ?
C15 C16 C17 120.1(2) . . ?
N18 C17 C16 110.8(2) . . ?
N18 C17 C171 112.4(2) . . ?
C16 C17 C171 110.5(2) . . ?
N18 C17 H17 107.6 . . ?
C16 C17 H17 107.6 . . ?
C171 C17 H17 107.6 . . ?
C17 C171 H17A 109.5 . . ?
C17 C171 H17B 109.5 . . ?
H17A C171 H17B 109.5 . . ?
C17 C171 H17C 109.5 . . ?
H17A C171 H17C 109.5 . . ?
H17B C171 H17C 109.5 . . ?
C21 N18 C17 117.5(2) . . ?
C21 N18 Al3 121.39(18) . . ?
C17 N18 Al3 119.66(18) . . ?
C14 C13 C12 122.8(3) . . ?
C14 C13 H13 118.6 . . ?
C12 C13 H13 118.6 . . ?
C142 C141 C144 108.1(3) . . ?
C142 C141 C14 108.9(2) . . ?
C144 C141 C14 112.1(2) . . ?
C142 C141 C143 109.2(3) . . ?
C144 C141 C143 108.7(3) . . ?
C14 C141 C143 109.7(2) . . ?
C141 C142 H14A 109.5 . . ?
C141 C142 H14B 109.5 . . ?
H14A C142 H14B 109.5 . . ?
C141 C142 H14C 109.5 . . ?
H14A C142 H14C 109.5 . . ?
H14B C142 H14C 109.5 . . ?
C141 C143 H14D 109.5 . . ?
C141 C143 H14E 109.5 . . ?
H14D C143 H14E 109.5 . . ?
C141 C143 H14F 109.5 . . ?
H14D C143 H14F 109.5 . . ?
H14E C143 H14F 109.5 . . ?
C141 C144 H14G 109.5 . . ?
C141 C144 H14H 109.5 . . ?
H14G C144 H14H 109.5 . . ?
C141 C144 H14I 109.5 . . ?
H14G C144 H14I 109.5 . . ?
H14H C144 H14I 109.5 . . ?
C26 C21 C22 118.1(3) . . ?
C26 C21 N18 119.0(3) . . ?
C22 C21 N18 122.9(2) . . ?
C23 C22 C21 118.4(3) . . ?
C23 C22 C27 119.4(3) . . ?
C21 C22 C27 122.2(3) . . ?
C24 C23 C22 122.6(3) . . ?
C24 C23 H23 118.7 . . ?
C22 C23 H23 118.7 . . ?
C25 C24 C23 118.9(3) . . ?
C25 C24 H24 120.5 . . ?
C23 C24 H24 120.5 . . ?
C24 C25 C26 119.4(3) . . ?
C24 C25 H25 120.3 . . ?
C26 C25 H25 120.3 . . ?
C25 C26 C21 122.6(3) . . ?
C25 C26 H26 118.7 . . ?
C21 C26 H26 118.7 . . ?
C22 C27 C28 114.2(2) . . ?
C22 C27 H27A 108.7 . . ?
C28 C27 H27A 108.7 . . ?
C22 C27 H27B 108.7 . . ?
C28 C27 H27B 108.7 . . ?
H27A C27 H27B 107.6 . . ?
C31 C28 C27 115.2(2) . . ?
C31 C28 H28A 108.5 . . ?
C27 C28 H28A 108.5 . . ?
C31 C28 H28B 108.5 . . ?
C27 C28 H28B 108.5 . . ?
H28A C28 H28B 107.5 . . ?
C32 C31 C36 118.5(3) . . ?
C32 C31 C28 119.9(3) . . ?
C36 C31 C28 121.5(3) . . ?
C33 C32 C31 122.4(3) . . ?
C33 C32 H32 118.8 . . ?
C31 C32 H32 118.8 . . ?
C34 C33 C32 119.1(3) . . ?
C34 C33 H33 120.5 . . ?
C32 C33 H33 120.5 . . ?
C33 C34 C35 119.8(3) . . ?
C33 C34 H34 120.1 . . ?
C35 C34 H34 120.1 . . ?
C34 C35 C36 121.9(3) . . ?
C34 C35 H35 119.0 . . ?
C36 C35 H35 119.0 . . ?
C31 C36 N37 123.3(2) . . ?
C31 C36 C35 118.3(3) . . ?
N37 C36 C35 118.4(3) . . ?
C36 N37 C38 117.3(2) . . ?
C36 N37 Al4 120.90(18) . . ?
C38 N37 Al4 120.83(18) . . ?
N37 C38 C46 111.4(2) . . ?
N37 C38 C381 111.7(2) . . ?
C46 C38 C381 111.0(2) . . ?
N37 C38 H38 107.5 . . ?
C46 C38 H38 107.5 . . ?
C381 C38 H38 107.5 . . ?
C38 C381 H38A 109.5 . . ?
C38 C381 H38B 109.5 . . ?
H38A C381 H38B 109.5 . . ?
C38 C381 H38C 109.5 . . ?
H38A C381 H38C 109.5 . . ?
H38B C381 H38C 109.5 . . ?
C41 O4 Al2 117.99(16) . . ?
C41 O4 Al4 123.08(16) . . ?
Al2 O4 Al4 118.86(10) . . ?
C46 C41 O4 120.9(2) . . ?
C46 C41 C42 119.9(2) . . ?
O4 C41 C42 119.1(2) . . ?
C43 C42 C41 119.5(3) . . ?
C43 C42 C47 116.5(3) . . ?
C41 C42 C47 123.7(3) . . ?
C44 C43 C42 122.5(3) . . ?
C44 C43 H43 118.7 . . ?
C42 C43 H43 118.7 . . ?
C43 C44 C45 115.9(3) . . ?
C43 C44 C441 119.7(2) . . ?
C45 C44 C441 124.4(3) . . ?
C46 C45 C44 124.3(3) . . ?
C46 C45 H45 117.8 . . ?
C44 C45 H45 117.8 . . ?
C41 C46 C45 117.8(3) . . ?
C41 C46 C38 122.7(2) . . ?
C45 C46 C38 119.5(2) . . ?
N48 C47 C42 125.1(3) . . ?
N48 C47 H47 117.4 . . ?
C42 C47 H47 117.4 . . ?
C47 N48 C51 116.5(2) . . ?
C47 N48 Al2 117.60(19) . . ?
C51 N48 Al2 125.34(18) . . ?
C444 C441 C443 109.7(3) . . ?
C444 C441 C442 107.8(3) . . ?
C443 C441 C442 109.2(3) . . ?
C444 C441 C44 111.9(2) . . ?
C443 C441 C44 109.3(2) . . ?
C442 C441 C44 108.9(2) . . ?
C441 C442 H44A 109.5 . . ?
C441 C442 H44B 109.5 . . ?
H44A C442 H44B 109.5 . . ?
C441 C442 H44C 109.5 . . ?
H44A C442 H44C 109.5 . . ?
H44B C442 H44C 109.5 . . ?
C441 C443 H44D 109.5 . . ?
C441 C443 H44E 109.5 . . ?
H44D C443 H44E 109.5 . . ?
C441 C443 H44F 109.5 . . ?
H44D C443 H44F 109.5 . . ?
H44E C443 H44F 109.5 . . ?
C441 C444 H44G 109.5 . . ?
C441 C444 H44H 109.5 . . ?
H44G C444 H44H 109.5 . . ?
C441 C444 H44I 109.5 . . ?
H44G C444 H44I 109.5 . . ?
H44H C444 H44I 109.5 . . ?
C52 C51 C56 122.0(3) . . ?
C52 C51 N48 118.5(2) . . ?
C56 C51 N48 119.5(2) . . ?
C51 C52 C53 120.1(3) . . ?
C51 C52 H52 120.0 . . ?
C53 C52 H52 120.0 . . ?
C54 C53 C52 119.2(3) . . ?
C54 C53 H53 120.4 . . ?
C52 C53 H53 120.4 . . ?
C55 C54 C53 120.3(3) . . ?
C55 C54 H54 119.8 . . ?
C53 C54 H54 119.8 . . ?
C54 C55 C56 121.7(3) . . ?
C54 C55 H55 119.2 . . ?
C56 C55 H55 119.2 . . ?
C51 C56 C55 116.5(3) . . ?
C51 C56 C57 122.7(3) . . ?
C55 C56 C57 120.8(3) . . ?
C56 C57 C58 114.8(2) . . ?
C56 C57 H57A 108.6 . . ?
C58 C57 H57A 108.6 . . ?
C56 C57 H57B 108.6 . . ?
C58 C57 H57B 108.6 . . ?
H57A C57 H57B 107.5 . . ?
C61 C58 C57 115.6(2) . . ?
C61 C58 H58A 108.4 . . ?
C57 C58 H58A 108.4 . . ?
C61 C58 H58B 108.4 . . ?
C57 C58 H58B 108.4 . . ?
H58A C58 H58B 107.5 . . ?
C62 C61 C66 116.2(3) . . ?
C62 C61 C58 120.5(3) . . ?
C66 C61 C58 123.2(3) . . ?
C63 C62 C61 122.4(3) . . ?
C63 C62 H62 118.8 . . ?
C61 C62 H62 118.8 . . ?
C64 C63 C62 119.9(3) . . ?
C64 C63 H63 120.0 . . ?
C62 C63 H63 120.0 . . ?
C63 C64 C65 119.2(3) . . ?
C63 C64 H64 120.4 . . ?
C65 C64 H64 120.4 . . ?
C64 C65 C66 120.8(3) . . ?
C64 C65 H65 119.6 . . ?
C66 C65 H65 119.6 . . ?
C65 C66 C61 121.4(3) . . ?
C65 C66 N67 116.7(2) . . ?
C61 C66 N67 121.9(2) . . ?
C68 N67 C66 118.7(2) . . ?
C68 N67 Al1 120.5(2) . . ?
C66 N67 Al1 120.27(18) . . ?
N67 C68 C12 125.4(3) . . ?
N67 C68 H68 117.3 . . ?
C12 C68 H68 117.3 . . ?
N91 C92 C93 178.4(4) . . ?
C92 C93 H93A 109.5 . . ?
C92 C93 H93B 109.5 . . ?
H93A C93 H93B 109.5 . . ?
C92 C93 H93C 109.5 . . ?
H93A C93 H93C 109.5 . . ?
H93B C93 H93C 109.5 . . ?
N101 C102 C103 178.3(5) . . ?
C102 C103 H10A 109.5 . . ?
C102 C103 H10B 109.5 . . ?
H10A C103 H10B 109.5 . . ?
C102 C103 H10C 109.5 . . ?
H10A C103 H10C 109.5 . . ?
H10B C103 H10C 109.5 . . ?

loop_
_geom_bond_atom_site_label_1
_geom_bond_atom_site_label_2
_geom_bond_distance
_geom_bond_site_symmetry_2
_geom_bond_publ_flag
Al1 O1 1.8473(19) . ?
Al1 C1 1.937(3) . ?
Al1 C2 1.942(3) . ?
Al1 N67 1.959(2) . ?
Al2 O4 1.842(2) . ?
Al2 C4 1.945(3) . ?
Al2 C3 1.949(3) . ?
Al2 N48 1.956(2) . ?
Al3 N18 1.832(2) . ?
Al3 O1 1.9149(19) . ?
Al3 C7 1.949(3) . ?
Al3 C8 1.976(3) . ?
Al4 N37 1.831(2) . ?
Al4 O4 1.9059(19) . ?
Al4 C5 1.945(3) . ?
Al4 C6 1.967(3) . ?
C1 H1A 0.9600 . ?
C1 H1B 0.9600 . ?
C1 H1C 0.9600 . ?
C2 H2A 0.9600 . ?
C2 H2B 0.9600 . ?
C2 H2C 0.9600 . ?
C3 H3A 0.9600 . ?
C3 H3B 0.9600 . ?
C3 H3C 0.9600 . ?
C3 H3D 0.9600 . ?
C3 H3E 0.9600 . ?
C3 H3F 0.9600 . ?
C4 H4A 0.9600 . ?
C4 H4B 0.9600 . ?
C4 H4C 0.9600 . ?
C5 H5A 0.9600 . ?
C5 H5B 0.9600 . ?
C5 H5C 0.9600 . ?
C6 H6A 0.9600 . ?
C6 H6B 0.9600 . ?
C6 H6C 0.9600 . ?
C7 H7A 0.9600 . ?
C7 H7B 0.9600 . ?
C7 H7C 0.9600 . ?
C8 H8A 0.9600 . ?
C8 H8B 0.9600 . ?
C8 H8C 0.9600 . ?
C8 H8D 0.9600 . ?
C8 H8E 0.9600 . ?
C8 H8F 0.9600 . ?
O1 C11 1.392(3) . ?
C11 C16 1.390(4) . ?
C11 C12 1.409(4) . ?
C12 C13 1.392(4) . ?
C12 C68 1.440(4) . ?
C14 C13 1.380(4) . ?
C14 C15 1.386(4) . ?
C14 C141 1.527(4) . ?
C15 C16 1.393(4) . ?
C15 H15 0.9300 . ?
C16 C17 1.519(4) . ?
C17 N18 1.457(3) . ?
C17 C171 1.532(4) . ?
C17 H17 0.9800 . ?
C171 H17A 0.9600 . ?
C171 H17B 0.9600 . ?
C171 H17C 0.9600 . ?
N18 C21 1.414(3) . ?
C13 H13 0.9300 . ?
C141 C142 1.523(4) . ?
C141 C144 1.524(4) . ?
C141 C143 1.528(4) . ?
C142 H14A 0.9600 . ?
C142 H14B 0.9600 . ?
C142 H14C 0.9600 . ?
C143 H14D 0.9600 . ?
C143 H14E 0.9600 . ?
C143 H14F 0.9600 . ?
C144 H14G 0.9600 . ?
C144 H14H 0.9600 . ?
C144 H14I 0.9600 . ?
C21 C26 1.390(4) . ?
C21 C22 1.405(4) . ?
C22 C23 1.392(4) . ?
C22 C27 1.509(4) . ?
C23 C24 1.382(4) . ?
C23 H23 0.9300 . ?
C24 C25 1.377(4) . ?
C24 H24 0.9300 . ?
C25 C26 1.381(4) . ?
C25 H25 0.9300 . ?
C26 H26 0.9300 . ?
C27 C28 1.517(4) . ?
C27 H27A 0.9700 . ?
C27 H27B 0.9700 . ?
C28 C31 1.514(4) . ?
C28 H28A 0.9700 . ?
C28 H28B 0.9700 . ?
C31 C32 1.394(4) . ?
C31 C36 1.399(4) . ?
C32 C33 1.384(4) . ?
C32 H32 0.9300 . ?
C33 C34 1.375(4) . ?
C33 H33 0.9300 . ?
C34 C35 1.378(4) . ?
C34 H34 0.9300 . ?
C35 C36 1.405(4) . ?
C35 H35 0.9300 . ?
C36 N37 1.405(3) . ?
N37 C38 1.471(3) . ?
C38 C46 1.512(4) . ?
C38 C381 1.531(4) . ?
C38 H38 0.9800 . ?
C381 H38A 0.9600 . ?
C381 H38B 0.9600 . ?
C381 H38C 0.9600 . ?
O4 C41 1.396(3) . ?
C41 C46 1.390(4) . ?
C41 C42 1.400(4) . ?
C42 C43 1.396(4) . ?
C42 C47 1.448(4) . ?
C43 C44 1.379(4) . ?
C43 H43 0.9300 . ?
C44 C45 1.392(4) . ?
C44 C441 1.531(4) . ?
C45 C46 1.392(4) . ?
C45 H45 0.9300 . ?
C47 N48 1.287(3) . ?
C47 H47 0.9300 . ?
N48 C51 1.450(3) . ?
C441 C444 1.522(4) . ?
C441 C443 1.527(4) . ?
C441 C442 1.530(4) . ?
C442 H44A 0.9600 . ?
C442 H44B 0.9600 . ?
C442 H44C 0.9600 . ?
C443 H44D 0.9600 . ?
C443 H44E 0.9600 . ?
C443 H44F 0.9600 . ?
C444 H44G 0.9600 . ?
C444 H44H 0.9600 . ?
C444 H44I 0.9600 . ?
C51 C52 1.375(4) . ?
C51 C56 1.387(4) . ?
C52 C53 1.377(4) . ?
C52 H52 0.9300 . ?
C53 C54 1.377(4) . ?
C53 H53 0.9300 . ?
C54 C55 1.373(4) . ?
C54 H54 0.9300 . ?
C55 C56 1.397(4) . ?
C55 H55 0.9300 . ?
C56 C57 1.517(4) . ?
C57 C58 1.545(4) . ?
C57 H57A 0.9700 . ?
C57 H57B 0.9700 . ?
C58 C61 1.511(4) . ?
C58 H58A 0.9700 . ?
C58 H58B 0.9700 . ?
C61 C62 1.392(4) . ?
C61 C66 1.396(4) . ?
C62 C63 1.378(4) . ?
C62 H62 0.9300 . ?
C63 C64 1.373(4) . ?
C63 H63 0.9300 . ?
C64 C65 1.374(4) . ?
C64 H64 0.9300 . ?
C65 C66 1.380(4) . ?
C65 H65 0.9300 . ?
C66 N67 1.449(3) . ?
N67 C68 1.289(3) . ?
C68 H68 0.9300 . ?
N91 C92 1.128(4) . ?
C92 C93 1.446(5) . ?
C93 H93A 0.9600 . ?
C93 H93B 0.9600 . ?
C93 H93C 0.9600 . ?
N101 C102 1.118(4) . ?
C102 C103 1.456(5) . ?
C103 H10A 0.9600 . ?
C103 H10B 0.9600 . ?
C103 H10C 0.9600 . ?

loop_
_geom_torsion_atom_site_label_1
_geom_torsion_atom_site_label_2
_geom_torsion_atom_site_label_3
_geom_torsion_atom_site_label_4
_geom_torsion
_geom_torsion_site_symmetry_1
_geom_torsion_site_symmetry_2
_geom_torsion_site_symmetry_3
_geom_torsion_site_symmetry_4
_geom_torsion_publ_flag
C1 Al1 O1 C11 -65.8(2) . . . . ?
C2 Al1 O1 C11 152.66(19) . . . . ?
N67 Al1 O1 C11 44.59(19) . . . . ?
C1 Al1 O1 Al3 111.53(13) . . . . ?
C2 Al1 O1 Al3 -29.97(16) . . . . ?
N67 Al1 O1 Al3 -138.05(11) . . . . ?
N18 Al3 O1 C11 20.0(2) . . . . ?
C7 Al3 O1 C11 -95.4(2) . . . . ?
C8 Al3 O1 C11 139.05(19) . . . . ?
N18 Al3 O1 Al1 -157.32(11) . . . . ?
C7 Al3 O1 Al1 87.29(14) . . . . ?
C8 Al3 O1 Al1 -38.26(14) . . . . ?
Al1 O1 C11 C16 145.3(2) . . . . ?
Al3 O1 C11 C16 -31.9(3) . . . . ?
Al1 O1 C11 C12 -36.4(3) . . . . ?
Al3 O1 C11 C12 146.3(2) . . . . ?
C16 C11 C12 C13 2.3(4) . . . . ?
O1 C11 C12 C13 -176.0(2) . . . . ?
C16 C11 C12 C68 180.0(3) . . . . ?
O1 C11 C12 C68 1.7(4) . . . . ?
C13 C14 C15 C16 2.3(4) . . . . ?
C141 C14 C15 C16 -175.8(3) . . . . ?
O1 C11 C16 C15 176.6(2) . . . . ?
C12 C11 C16 C15 -1.6(4) . . . . ?
O1 C11 C16 C17 -3.2(4) . . . . ?
C12 C11 C16 C17 178.6(2) . . . . ?
C14 C15 C16 C11 -0.7(4) . . . . ?
C14 C15 C16 C17 179.1(3) . . . . ?
C11 C16 C17 N18 48.7(3) . . . . ?
C15 C16 C17 N18 -131.2(3) . . . . ?
C11 C16 C17 C171 -76.6(3) . . . . ?
C15 C16 C17 C171 103.6(3) . . . . ?
C16 C17 N18 C21 136.4(2) . . . . ?
C171 C17 N18 C21 -99.3(3) . . . . ?
C16 C17 N18 Al3 -57.0(3) . . . . ?
C171 C17 N18 Al3 67.3(3) . . . . ?
O1 Al3 N18 C21 -169.2(2) . . . . ?
C7 Al3 N18 C21 -56.3(2) . . . . ?
C8 Al3 N18 C21 84.3(2) . . . . ?
O1 Al3 N18 C17 24.7(2) . . . . ?
C7 Al3 N18 C17 137.6(2) . . . . ?
C8 Al3 N18 C17 -81.8(2) . . . . ?
C15 C14 C13 C12 -1.7(4) . . . . ?
C141 C14 C13 C12 176.5(2) . . . . ?
C11 C12 C13 C14 -0.6(4) . . . . ?
C68 C12 C13 C14 -178.4(3) . . . . ?
C13 C14 C141 C142 -59.3(4) . . . . ?
C15 C14 C141 C142 118.7(3) . . . . ?
C13 C14 C141 C144 -178.9(3) . . . . ?
C15 C14 C141 C144 -0.9(4) . . . . ?
C13 C14 C141 C143 60.2(4) . . . . ?
C15 C14 C141 C143 -121.7(3) . . . . ?
C17 N18 C21 C26 117.0(3) . . . . ?
Al3 N18 C21 C26 -49.4(3) . . . . ?
C17 N18 C21 C22 -65.3(3) . . . . ?
Al3 N18 C21 C22 128.3(2) . . . . ?
C26 C21 C22 C23 -0.9(4) . . . . ?
N18 C21 C22 C23 -178.6(3) . . . . ?
C26 C21 C22 C27 178.5(3) . . . . ?
N18 C21 C22 C27 0.8(4) . . . . ?
C21 C22 C23 C24 1.3(4) . . . . ?
C27 C22 C23 C24 -178.2(3) . . . . ?
C22 C23 C24 C25 -0.1(5) . . . . ?
C23 C24 C25 C26 -1.4(4) . . . . ?
C24 C25 C26 C21 1.7(5) . . . . ?
C22 C21 C26 C25 -0.6(4) . . . . ?
N18 C21 C26 C25 177.2(3) . . . . ?
C23 C22 C27 C28 50.9(4) . . . . ?
C21 C22 C27 C28 -128.5(3) . . . . ?
C22 C27 C28 C31 -175.1(2) . . . . ?
C27 C28 C31 C32 50.8(4) . . . . ?
C27 C28 C31 C36 -126.9(3) . . . . ?
C36 C31 C32 C33 0.8(4) . . . . ?
C28 C31 C32 C33 -177.1(3) . . . . ?
C31 C32 C33 C34 0.7(5) . . . . ?
C32 C33 C34 C35 -1.4(5) . . . . ?
C33 C34 C35 C36 0.7(5) . . . . ?
C32 C31 C36 N37 -178.1(3) . . . . ?
C28 C31 C36 N37 -0.3(4) . . . . ?
C32 C31 C36 C35 -1.5(4) . . . . ?
C28 C31 C36 C35 176.3(3) . . . . ?
C34 C35 C36 C31 0.8(4) . . . . ?
C34 C35 C36 N37 177.6(3) . . . . ?
C31 C36 N37 C38 -62.4(3) . . . . ?
C35 C36 N37 C38 120.9(3) . . . . ?
C31 C36 N37 Al4 128.5(2) . . . . ?
C35 C36 N37 Al4 -48.1(3) . . . . ?
O4 Al4 N37 C36 -166.5(2) . . . . ?
C5 Al4 N37 C36 -53.6(2) . . . . ?
C6 Al4 N37 C36 86.8(2) . . . . ?
O4 Al4 N37 C38 24.8(2) . . . . ?
C5 Al4 N37 C38 137.7(2) . . . . ?
C6 Al4 N37 C38 -81.9(2) . . . . ?
C36 N37 C38 C46 136.4(2) . . . . ?
Al4 N37 C38 C46 -54.5(3) . . . . ?
C36 N37 C38 C381 -98.8(3) . . . . ?
Al4 N37 C38 C381 70.2(3) . . . . ?
C4 Al2 O4 C41 -58.9(2) . . . . ?
C3 Al2 O4 C41 159.73(18) . . . . ?
N48 Al2 O4 C41 52.08(18) . . . . ?
C4 Al2 O4 Al4 118.30(13) . . . . ?
C3 Al2 O4 Al4 -23.02(17) . . . . ?
N48 Al2 O4 Al4 -130.68(12) . . . . ?
N37 Al4 O4 C41 18.3(2) . . . . ?
C5 Al4 O4 C41 -98.0(2) . . . . ?
C6 Al4 O4 C41 137.7(2) . . . . ?
N37 Al4 O4 Al2 -158.75(12) . . . . ?
C5 Al4 O4 Al2 84.94(16) . . . . ?
C6 Al4 O4 Al2 -39.40(15) . . . . ?
Al2 O4 C41 C46 145.5(2) . . . . ?
Al4 O4 C41 C46 -31.7(3) . . . . ?
Al2 O4 C41 C42 -36.0(3) . . . . ?
Al4 O4 C41 C42 146.9(2) . . . . ?
C46 C41 C42 C43 -1.0(4) . . . . ?
O4 C41 C42 C43 -179.6(2) . . . . ?
C46 C41 C42 C47 172.5(3) . . . . ?
O4 C41 C42 C47 -6.1(4) . . . . ?
C41 C42 C43 C44 0.3(4) . . . . ?
C47 C42 C43 C44 -173.6(3) . . . . ?
C42 C43 C44 C45 0.1(4) . . . . ?
C42 C43 C44 C441 178.7(3) . . . . ?
C43 C44 C45 C46 0.2(4) . . . . ?
C441 C44 C45 C46 -178.3(3) . . . . ?
O4 C41 C46 C45 179.8(2) . . . . ?
C42 C41 C46 C45 1.2(4) . . . . ?
O4 C41 C46 C38 -0.6(4) . . . . ?
C42 C41 C46 C38 -179.2(2) . . . . ?
C44 C45 C46 C41 -0.9(4) . . . . ?
C44 C45 C46 C38 179.5(2) . . . . ?
N37 C38 C46 C41 44.0(3) . . . . ?
C381 C38 C46 C41 -81.2(3) . . . . ?
N37 C38 C46 C45 -136.5(3) . . . . ?
C381 C38 C46 C45 98.4(3) . . . . ?
C43 C42 C47 N48 -168.4(3) . . . . ?
C41 C42 C47 N48 18.0(4) . . . . ?
C42 C47 N48 C51 -175.3(2) . . . . ?
C42 C47 N48 Al2 13.1(4) . . . . ?
O4 Al2 N48 C47 -40.7(2) . . . . ?
C4 Al2 N48 C47 67.1(2) . . . . ?
C3 Al2 N48 C47 -159.6(2) . . . . ?
O4 Al2 N48 C51 148.4(2) . . . . ?
C4 Al2 N48 C51 -103.7(2) . . . . ?
C3 Al2 N48 C51 29.6(2) . . . . ?
C43 C44 C441 C444 -178.2(3) . . . . ?
C45 C44 C441 C444 0.3(4) . . . . ?
C43 C44 C441 C443 60.1(3) . . . . ?
C45 C44 C441 C443 -121.4(3) . . . . ?
C43 C44 C441 C442 -59.1(3) . . . . ?
C45 C44 C441 C442 119.4(3) . . . . ?
C47 N48 C51 C52 -82.1(3) . . . . ?
Al2 N48 C51 C52 88.8(3) . . . . ?
C47 N48 C51 C56 97.6(3) . . . . ?
Al2 N48 C51 C56 -91.5(3) . . . . ?
C56 C51 C52 C53 -2.9(4) . . . . ?
N48 C51 C52 C53 176.7(3) . . . . ?
C51 C52 C53 C54 0.4(5) . . . . ?
C52 C53 C54 C55 0.3(5) . . . . ?
C53 C54 C55 C56 1.4(5) . . . . ?
C52 C51 C56 C55 4.5(4) . . . . ?
N48 C51 C56 C55 -175.2(2) . . . . ?
C52 C51 C56 C57 -177.9(3) . . . . ?
N48 C51 C56 C57 2.5(4) . . . . ?
C54 C55 C56 C51 -3.7(4) . . . . ?
C54 C55 C56 C57 178.6(3) . . . . ?
C51 C56 C57 C58 127.6(3) . . . . ?
C55 C56 C57 C58 -54.8(4) . . . . ?
C56 C57 C58 C61 84.8(3) . . . . ?
C57 C58 C61 C62 -108.8(3) . . . . ?
C57 C58 C61 C66 67.9(4) . . . . ?
C66 C61 C62 C63 -1.7(4) . . . . ?
C58 C61 C62 C63 175.2(3) . . . . ?
C61 C62 C63 C64 -0.6(5) . . . . ?
C62 C63 C64 C65 2.0(5) . . . . ?
C63 C64 C65 C66 -1.0(5) . . . . ?
C64 C65 C66 C61 -1.5(4) . . . . ?
C64 C65 C66 N67 -179.6(3) . . . . ?
C62 C61 C66 C65 2.7(4) . . . . ?
C58 C61 C66 C65 -174.1(3) . . . . ?
C62 C61 C66 N67 -179.3(2) . . . . ?
C58 C61 C66 N67 3.9(4) . . . . ?
C65 C66 N67 C68 -118.4(3) . . . . ?
C61 C66 N67 C68 63.5(3) . . . . ?
C65 C66 N67 Al1 53.4(3) . . . . ?
C61 C66 N67 Al1 -124.8(2) . . . . ?
O1 Al1 N67 C68 -30.4(2) . . . . ?
C1 Al1 N67 C68 80.1(2) . . . . ?
C2 Al1 N67 C68 -146.2(2) . . . . ?
O1 Al1 N67 C66 157.96(19) . . . . ?
C1 Al1 N67 C66 -91.5(2) . . . . ?
C2 Al1 N67 C66 42.2(2) . . . . ?
C66 N67 C68 C12 179.1(2) . . . . ?
Al1 N67 C68 C12 7.4(4) . . . . ?
C13 C12 C68 N67 -168.8(3) . . . . ?
C11 C12 C68 N67 13.4(4) . . . . ?
